data_4501272
loop_
_publ_author_name
'Hisamatsu, Shugo'
'Masu, Hyuma'
'Azumaya, Isao'
'Takahashi, Masahiro'
'Kishikawa, Keiki'
'Kohmoto, Shigeo'

_publ_section_title
;
 U-Shaped Aromatic Ureadicarboxylic Acids as Versatile Building Blocks:
 Construction of Ladder and Zigzag Networks and Channels
;
_journal_issue 12
_journal_name_full 'Crystal Growth &amp; Design'
_journal_page_first 5387
_journal_paper_doi 10.1021/cg200988w
_journal_volume 11
_journal_year 2011
_chemical_formula_sum 'C19 H20 N2 O5'
_chemical_formula_weight 356.37
_chemical_name_systematic
; 
 ? 
;
_space_group_IT_number 14
_symmetry_cell_setting monoclinic
_symmetry_space_group_name_Hall '-P 2yn'
_symmetry_space_group_name_H-M 'P 1 21/n 1'
_atom_sites_solution_hydrogens geom
_atom_sites_solution_primary direct
_atom_sites_solution_secondary difmap
_audit_creation_method SHELXL-97
_cell_angle_alpha 90.00
_cell_angle_beta 93.011(3)
_cell_angle_gamma 90.00
_cell_formula_units_Z 4
_cell_length_a 9.5177(17)
_cell_length_b 17.235(3)
_cell_length_c 10.9094(19)
_cell_measurement_reflns_used 3353
_cell_measurement_temperature 150
_cell_measurement_theta_max 27.43
_cell_measurement_theta_min 2.21
_cell_volume 1787.1(5)
_computing_cell_refinement 'Smart (Bruker AXS)'
_computing_data_collection 'Smart (Bruker AXS)'
_computing_data_reduction 'SAINT (Bruker AXS, 2004)'
_computing_molecular_graphics 'XSHEL (Bruker AXS,2002)'
_computing_publication_material 'XCIF (Bruker AXS, 2001)'
_computing_structure_refinement 'SHELXL-97 (Sheldrick, 1997)'
_computing_structure_solution 'SHELXS-97 (Sheldrick, 1997)'
_diffrn_ambient_temperature 150
_diffrn_detector_area_resol_mean 8.333
_diffrn_measured_fraction_theta_full 0.999
_diffrn_measured_fraction_theta_max 0.965
_diffrn_measurement_device_type 'Bruker Smart1000 CCD area detector'
_diffrn_measurement_method 'omega scans'
_diffrn_radiation_monochromator graphite
_diffrn_radiation_source 'fine-focus sealed tube'
_diffrn_radiation_type MoK\a
_diffrn_radiation_wavelength 0.71073
_diffrn_reflns_av_R_equivalents 0.0298
_diffrn_reflns_av_sigmaI/netI 0.0372
_diffrn_reflns_limit_h_max 12
_diffrn_reflns_limit_h_min -9
_diffrn_reflns_limit_k_max 21
_diffrn_reflns_limit_k_min -19
_diffrn_reflns_limit_l_max 14
_diffrn_reflns_limit_l_min -12
_diffrn_reflns_number 10398
_diffrn_reflns_theta_full 25.00
_diffrn_reflns_theta_max 27.65
_diffrn_reflns_theta_min 2.21
_exptl_absorpt_coefficient_mu 0.097
_exptl_absorpt_correction_T_max 0.9809
_exptl_absorpt_correction_T_min 0.9623
_exptl_absorpt_correction_type empirical
_exptl_absorpt_process_details
;
SADABS Sheldrick 1996
;
_exptl_crystal_colour colourless
_exptl_crystal_density_diffrn 1.325
_exptl_crystal_density_method 'not measured'
_exptl_crystal_description prismatic
_exptl_crystal_F_000 752
_exptl_crystal_size_max 0.40
_exptl_crystal_size_mid 0.20
_exptl_crystal_size_min 0.20
_refine_diff_density_max 0.304
_refine_diff_density_min -0.184
_refine_diff_density_rms 0.042
_refine_ls_extinction_method none
_refine_ls_goodness_of_fit_ref 1.016
_refine_ls_hydrogen_treatment constr
_refine_ls_matrix_type full
_refine_ls_number_parameters 239
_refine_ls_number_reflns 4026
_refine_ls_number_restraints 0
_refine_ls_restrained_S_all 1.016
_refine_ls_R_factor_all 0.0555
_refine_ls_R_factor_gt 0.0377
_refine_ls_shift/su_max 0.001
_refine_ls_shift/su_mean 0.000
_refine_ls_structure_factor_coef Fsqd
_refine_ls_weighting_details 'calc w=1/[\s^2^(Fo^2^)+(0.0436P)^2^+0.5603P] where P=(Fo^2^+2Fc^2^)/3'
_refine_ls_weighting_scheme calc
_refine_ls_wR_factor_gt 0.0907
_refine_ls_wR_factor_ref 0.1004
_reflns_number_gt 3080
_reflns_number_total 4026
_reflns_threshold_expression >2sigma(I)
_cod_data_source_file cg200988w_si_002.cif
_cod_data_source_block 2(0061mas)
_cod_depositor_comments
;
The following automatic conversions were performed:

'_symmetry_cell_setting' value 'Monoclinic' changed to 'monoclinic'
according to /home/saulius/struct/CIF-dictionaries/cif_core.dic
dictionary named 'cif_core.dic' version 2.4.1 from 2010-06-29.

Automatic conversion script
Id: cif_fix_values 1715 2011-07-08 13:25:40Z adriana 
;
_cod_original_cell_volume 1787.0(5)
_cod_original_sg_symbol_H-M 'P2(1)/n  '
_cod_database_code 4501272

loop_
_symmetry_equiv_pos_as_xyz
'x, y, z'
'-x+1/2, y+1/2, -z+1/2'
'-x, -y, -z'
'x-1/2, -y-1/2, z-1/2'

loop_
_atom_site_label
_atom_site_type_symbol
_atom_site_fract_x
_atom_site_fract_y
_atom_site_fract_z
_atom_site_U_iso_or_equiv
_atom_site_adp_type
_atom_site_occupancy
_atom_site_symmetry_multiplicity
_atom_site_calc_flag
_atom_site_refinement_flags
C5 C 0.73685(14) 0.05595(8) 0.17939(12) 0.0221(3) Uani 1 1 d .
C10 C 0.26227(14) 0.19642(8) 0.13589(12) 0.0229(3) Uani 1 1 d .
H10 H 0.1882 0.1848 0.1880 0.028 Uiso 1 1 calc R
C12 C 0.35600(14) 0.19704(8) -0.06505(11) 0.0211(3) Uani 1 1 d .
C8 C 0.85292(14) 0.03135(8) 0.10291(12) 0.0237(3) Uani 1 1 d .
C9 C 0.38491(14) 0.23131(8) 0.18334(11) 0.0205(3) Uani 1 1 d .
C7 C 0.64576(14) 0.13163(8) 0.34214(12) 0.0258(3) Uani 1 1 d .
H7 H 0.6603 0.1672 0.4081 0.031 Uiso 1 1 calc R
C3 C 0.49088(14) 0.04941(8) 0.21814(12) 0.0257(3) Uani 1 1 d .
H3 H 0.3996 0.0290 0.1992 0.031 Uiso 1 1 calc R
C15 C 0.33182(14) 0.18106(8) -0.19861(12) 0.0228(3) Uani 1 1 d .
C6 C 0.75824(14) 0.10830(8) 0.27531(12) 0.0261(3) Uani 1 1 d .
H6 H 0.8498 0.1281 0.2951 0.031 Uiso 1 1 calc R
C14 C 0.49287(15) 0.24938(8) 0.10754(12) 0.0248(3) Uani 1 1 d .
H14 H 0.5767 0.2731 0.1406 0.030 Uiso 1 1 calc R
C11 C 0.24895(14) 0.17879(8) 0.01224(12) 0.0226(3) Uani 1 1 d .
H11 H 0.1660 0.1540 -0.0203 0.027 Uiso 1 1 calc R
C13 C 0.47756(14) 0.23259(8) -0.01682(12) 0.0255(3) Uani 1 1 d .
H13 H 0.5507 0.2455 -0.0692 0.031 Uiso 1 1 calc R
C2 C 0.51183(14) 0.10296(8) 0.31268(12) 0.0216(3) Uani 1 1 d .
C4 C 0.60297(14) 0.02593(8) 0.15193(12) 0.0251(3) Uani 1 1 d .
H4 H 0.5888 -0.0108 0.0875 0.030 Uiso 1 1 calc R
C18 C 0.39588(15) 0.33885(8) 0.33226(13) 0.0258(3) Uani 1 1 d .
H18A H 0.4791 0.3621 0.2957 0.031 Uiso 1 1 calc R
H18B H 0.4043 0.3483 0.4218 0.031 Uiso 1 1 calc R
C1 C 0.37299(13) 0.20456(8) 0.40372(11) 0.0217(3) Uani 1 1 d .
C16 C 0.33737(15) 0.06955(9) 0.46624(13) 0.0291(3) Uani 1 1 d .
H16A H 0.3672 0.0835 0.5517 0.035 Uiso 1 1 calc R
H16B H 0.3770 0.0178 0.4490 0.035 Uiso 1 1 calc R
C19 C 0.26476(18) 0.37835(10) 0.27934(17) 0.0440(4) Uani 1 1 d .
H19A H 0.2557 0.3692 0.1906 0.066 Uiso 1 1 calc R
H19B H 0.2712 0.4342 0.2952 0.066 Uiso 1 1 calc R
H19C H 0.1823 0.3572 0.3179 0.066 Uiso 1 1 calc R
C17 C 0.17875(17) 0.06471(11) 0.45523(17) 0.0422(4) Uani 1 1 d .
H17A H 0.1385 0.1147 0.4778 0.063 Uiso 1 1 calc R
H17B H 0.1466 0.0242 0.5103 0.063 Uiso 1 1 calc R
H17C H 0.1482 0.0520 0.3704 0.063 Uiso 1 1 calc R
O5 O 0.23583(11) 0.14160(6) -0.24062(9) 0.0300(2) Uani 1 1 d .
O2 O 0.83137(10) -0.00478(6) 0.00672(9) 0.0285(2) Uani 1 1 d .
O1 O 0.33203(11) 0.22792(6) 0.50288(8) 0.0288(2) Uani 1 1 d .
O3 O 0.97950(10) 0.05251(7) 0.14448(9) 0.0347(3) Uani 1 1 d .
H3A H 1.0391 0.0378 0.0954 0.052 Uiso 1 1 calc R
O4 O 0.42405(11) 0.21611(7) -0.26730(8) 0.0334(3) Uani 1 1 d .
H4A H 0.3954 0.2141 -0.3414 0.050 Uiso 1 1 calc R
N1 N 0.39561(12) 0.12697(7) 0.38187(10) 0.0238(3) Uani 1 1 d .
N2 N 0.39592(12) 0.25442(7) 0.30986(9) 0.0225(3) Uani 1 1 d .

loop_
_atom_site_aniso_label
_atom_site_aniso_U_11
_atom_site_aniso_U_22
_atom_site_aniso_U_33
_atom_site_aniso_U_23
_atom_site_aniso_U_13
_atom_site_aniso_U_12
C5 0.0236(7) 0.0220(7) 0.0211(6) 0.0012(5) 0.0032(5) 0.0043(5)
C10 0.0229(7) 0.0264(7) 0.0198(6) 0.0016(5) 0.0038(5) 0.0004(5)
C12 0.0243(7) 0.0227(7) 0.0160(6) -0.0001(5) -0.0005(5) 0.0028(5)
C8 0.0246(7) 0.0224(7) 0.0244(7) 0.0009(5) 0.0041(5) 0.0024(5)
C9 0.0260(7) 0.0210(7) 0.0143(6) -0.0012(5) 0.0004(5) 0.0029(5)
C7 0.0270(7) 0.0274(7) 0.0231(7) -0.0053(6) 0.0012(5) 0.0020(6)
C3 0.0227(7) 0.0257(7) 0.0286(7) -0.0025(6) 0.0016(5) -0.0013(5)
C15 0.0238(7) 0.0268(7) 0.0178(6) -0.0004(5) 0.0002(5) 0.0056(5)
C6 0.0222(7) 0.0283(7) 0.0279(7) -0.0041(6) 0.0019(6) -0.0001(6)
C14 0.0239(7) 0.0310(7) 0.0195(6) -0.0014(6) 0.0000(5) -0.0048(6)
C11 0.0216(7) 0.0246(7) 0.0215(6) 0.0003(5) -0.0014(5) -0.0016(5)
C13 0.0244(7) 0.0348(8) 0.0174(6) 0.0003(6) 0.0035(5) -0.0038(6)
C2 0.0223(7) 0.0226(7) 0.0202(6) 0.0025(5) 0.0046(5) 0.0050(5)
C4 0.0268(7) 0.0243(7) 0.0244(7) -0.0046(6) 0.0024(5) 0.0010(5)
C18 0.0304(8) 0.0228(7) 0.0240(7) -0.0053(5) -0.0016(5) 0.0021(6)
C1 0.0180(6) 0.0297(7) 0.0173(6) -0.0008(5) -0.0009(5) 0.0041(5)
C16 0.0308(8) 0.0309(8) 0.0262(7) 0.0062(6) 0.0068(6) 0.0017(6)
C19 0.0391(9) 0.0325(9) 0.0589(11) -0.0076(8) -0.0117(8) 0.0096(7)
C17 0.0324(9) 0.0414(9) 0.0538(10) 0.0037(8) 0.0119(7) -0.0035(7)
O5 0.0308(6) 0.0384(6) 0.0202(5) -0.0033(4) -0.0037(4) -0.0025(4)
O2 0.0277(5) 0.0324(6) 0.0259(5) -0.0064(4) 0.0068(4) 0.0007(4)
O1 0.0330(6) 0.0386(6) 0.0150(5) -0.0027(4) 0.0038(4) 0.0070(4)
O3 0.0217(5) 0.0502(7) 0.0328(6) -0.0136(5) 0.0061(4) 0.0027(5)
O4 0.0332(6) 0.0528(7) 0.0144(5) -0.0002(5) 0.0018(4) -0.0067(5)
N1 0.0243(6) 0.0255(6) 0.0223(6) 0.0028(5) 0.0072(4) 0.0043(5)
N2 0.0297(6) 0.0236(6) 0.0143(5) -0.0026(4) 0.0012(4) 0.0028(5)

loop_
_atom_type_symbol
_atom_type_description
_atom_type_scat_dispersion_real
_atom_type_scat_dispersion_imag
_atom_type_scat_source
C C 0.0033 0.0016 'International Tables Vol C Tables 4.2.6.8 and 6.1.1.4'
H H 0.0000 0.0000 'International Tables Vol C Tables 4.2.6.8 and 6.1.1.4'
N N 0.0061 0.0033 'International Tables Vol C Tables 4.2.6.8 and 6.1.1.4'
O O 0.0106 0.0060 'International Tables Vol C Tables 4.2.6.8 and 6.1.1.4'

loop_
_geom_angle_atom_site_label_1
_geom_angle_atom_site_label_2
_geom_angle_atom_site_label_3
_geom_angle
C6 C5 C4 119.97(12)
C6 C5 C8 121.77(12)
C4 C5 C8 118.25(12)
C11 C10 C9 119.42(12)
C11 C10 H10 120.3
C9 C10 H10 120.3
C13 C12 C11 119.47(12)
C13 C12 C15 122.38(12)
C11 C12 C15 118.07(12)
O2 C8 O3 122.93(12)
O2 C8 C5 122.04(12)
O3 C8 C5 115.01(12)
C14 C9 C10 120.61(12)
C14 C9 N2 119.47(12)
C10 C9 N2 119.75(12)
C6 C7 C2 119.99(13)
C6 C7 H7 120.0
C2 C7 H7 120.0
C4 C3 C2 119.87(13)
C4 C3 H3 120.1
C2 C3 H3 120.1
O5 C15 O4 123.37(12)
O5 C15 C12 123.34(12)
O4 C15 C12 113.27(12)
C7 C6 C5 119.88(13)
C7 C6 H6 120.1
C5 C6 H6 120.1
C13 C14 C9 119.53(13)
C13 C14 H14 120.2
C9 C14 H14 120.2
C10 C11 C12 120.60(12)
C10 C11 H11 119.7
C12 C11 H11 119.7
C14 C13 C12 120.36(12)
C14 C13 H13 119.8
C12 C13 H13 119.8
C7 C2 C3 120.12(12)
C7 C2 N1 120.00(12)
C3 C2 N1 119.86(12)
C3 C4 C5 120.13(13)
C3 C4 H4 119.9
C5 C4 H4 119.9
N2 C18 C19 112.88(12)
N2 C18 H18A 109.0
C19 C18 H18A 109.0
N2 C18 H18B 109.0
C19 C18 H18B 109.0
H18A C18 H18B 107.8
O1 C1 N2 121.49(12)
O1 C1 N1 121.79(12)
N2 C1 N1 116.71(11)
N1 C16 C17 113.16(12)
N1 C16 H16A 108.9
C17 C16 H16A 108.9
N1 C16 H16B 108.9
C17 C16 H16B 108.9
H16A C16 H16B 107.8
C18 C19 H19A 109.5
C18 C19 H19B 109.5
H19A C19 H19B 109.5
C18 C19 H19C 109.5
H19A C19 H19C 109.5
H19B C19 H19C 109.5
C16 C17 H17A 109.5
C16 C17 H17B 109.5
H17A C17 H17B 109.5
C16 C17 H17C 109.5
H17A C17 H17C 109.5
H17B C17 H17C 109.5
C8 O3 H3A 109.5
C15 O4 H4A 109.5
C1 N1 C2 120.24(11)
C1 N1 C16 118.35(11)
C2 N1 C16 117.37(11)
C1 N2 C9 122.76(11)
C1 N2 C18 119.73(11)
C9 N2 C18 115.61(10)

loop_
_geom_bond_atom_site_label_1
_geom_bond_atom_site_label_2
_geom_bond_distance
C5 C6 1.3885(19)
C5 C4 1.3932(19)
C5 C8 1.4809(18)
C10 C11 1.3820(18)
C10 C9 1.3888(19)
C10 H10 0.9500
C12 C13 1.3881(19)
C12 C11 1.3923(18)
C12 C15 1.4888(17)
C8 O2 1.2281(16)
C8 O3 1.3163(17)
C9 C14 1.3878(19)
C9 N2 1.4351(16)
C7 C6 1.3861(19)
C7 C2 1.3890(19)
C7 H7 0.9500
C3 C4 1.3801(19)
C3 C2 1.3905(19)
C3 H3 0.9500
C15 O5 1.2096(17)
C15 O4 1.3290(16)
C6 H6 0.9500
C14 C13 1.3873(18)
C14 H14 0.9500
C11 H11 0.9500
C13 H13 0.9500
C2 N1 1.4325(16)
C4 H4 0.9500
C18 N2 1.4756(18)
C18 C19 1.510(2)
C18 H18A 0.9900
C18 H18B 0.9900
C1 O1 1.2363(15)
C1 N2 1.3631(17)
C1 N1 1.3774(18)
C16 N1 1.4789(17)
C16 C17 1.510(2)
C16 H16A 0.9900
C16 H16B 0.9900
C19 H19A 0.9800
C19 H19B 0.9800
C19 H19C 0.9800
C17 H17A 0.9800
C17 H17B 0.9800
C17 H17C 0.9800
O3 H3A 0.8400
O4 H4A 0.8400

loop_
_cod_related_entry_id
_cod_related_entry_database
_cod_related_entry_code
1 ChemSpider 30661337
